data_7117468
loop_
_publ_author_name
'Chao-You Liu'
'Fu-She Han'

_publ_section_title
;
 Organocatalytic asymmetric reaction of indol-2-yl carbinols with
 enamides: synthesis of chiral 2-indole-substituted 1,1-diarylalkanes
;
_journal_name_full Chem.Commun.
_journal_page_first 11844
_journal_paper_doi 10.1039/C5cc03345D
_journal_volume 51
_journal_year 2015
_chemical_absolute_configuration ad
_chemical_formula_moiety 'C35 H36 Br N3 O3 S'
_chemical_formula_sum 'C35 H36 Br N3 O3 S'
_chemical_formula_weight 658.64
_chemical_name_systematic lcy-Q-103
_space_group_IT_number 4
_symmetry_cell_setting monoclinic
_symmetry_space_group_name_Hall 'P 2yb'
_symmetry_space_group_name_H-M 'P 1 21 1'
_atom_sites_solution_hydrogens geom
_atom_sites_solution_primary direct
_atom_sites_solution_secondary difmap
_audit_creation_method SHELXL-97
_audit_update_record
;
2015-06-04 deposited with the CCDC.
2015-06-11 downloaded from the CCDC.
;
_cell_angle_alpha 90.00
_cell_angle_beta 111.930(2)
_cell_angle_gamma 90.00
_cell_formula_units_Z 2
_cell_length_a 9.4805(11)
_cell_length_b 15.3417(19)
_cell_length_c 11.8162(14)
_cell_measurement_temperature 293(2)
_cell_volume 1594.3(3)
_computing_cell_refinement 'Bruker APEX2'
_computing_data_collection 'Bruker APEX2'
_computing_data_reduction 'Bruker APEX2'
_computing_molecular_graphics 'Bruker SHELXTL'
_computing_publication_material 'Bruker SHELXTL'
_computing_structure_refinement 'SHELXL-97 (Sheldrick, 1997)'
_computing_structure_solution 'SHELXS-97 (Sheldrick, 1990)'
_diffrn_ambient_temperature 296(2)
_diffrn_measured_fraction_theta_full 0.992
_diffrn_measured_fraction_theta_max 0.992
_diffrn_measurement_device_type 'Bruker APEX-II CCD'
_diffrn_measurement_method '\f and \w scans'
_diffrn_radiation_monochromator graphite
_diffrn_radiation_source 'fine-focus sealed tube'
_diffrn_radiation_type MoK\a
_diffrn_radiation_wavelength 0.71073
_diffrn_reflns_av_R_equivalents 0.0448
_diffrn_reflns_av_sigmaI/netI 0.0814
_diffrn_reflns_limit_h_max 11
_diffrn_reflns_limit_h_min -11
_diffrn_reflns_limit_k_max 18
_diffrn_reflns_limit_k_min -18
_diffrn_reflns_limit_l_max 14
_diffrn_reflns_limit_l_min -11
_diffrn_reflns_number 10385
_diffrn_reflns_theta_full 26.05
_diffrn_reflns_theta_max 26.05
_diffrn_reflns_theta_min 1.86
_exptl_absorpt_coefficient_mu 1.394
_exptl_absorpt_correction_T_max 0.8181
_exptl_absorpt_correction_T_min 0.7679
_exptl_absorpt_correction_type multi-scan
_exptl_crystal_colour coloress
_exptl_crystal_density_diffrn 1.372
_exptl_crystal_density_method 'not measured'
_exptl_crystal_description block
_exptl_crystal_F_000 684
_exptl_crystal_recrystallization_method 'Re-crystallisation from solvent: Trichloromethane and petroleum ether'
_exptl_crystal_size_max 0.20
_exptl_crystal_size_mid 0.18
_exptl_crystal_size_min 0.15
_refine_diff_density_max 0.780
_refine_diff_density_min -0.412
_refine_diff_density_rms 0.103
_refine_ls_abs_structure_details 'Flack H D (1983), Acta Cryst. A39, 876-881'
_refine_ls_abs_structure_Flack -0.008(9)
_refine_ls_extinction_method none
_refine_ls_goodness_of_fit_ref 1.002
_refine_ls_hydrogen_treatment mixed
_refine_ls_matrix_type full
_refine_ls_number_parameters 393
_refine_ls_number_reflns 6126
_refine_ls_number_restraints 1
_refine_ls_restrained_S_all 1.002
_refine_ls_R_factor_all 0.0557
_refine_ls_R_factor_gt 0.0450
_refine_ls_shift/su_max 0.010
_refine_ls_shift/su_mean 0.000
_refine_ls_structure_factor_coef Fsqd
_refine_ls_weighting_details 'calc w=1/[\s^2^(Fo^2^)+(0.0710P)^2^+0.0000P] where P=(Fo^2^+2Fc^2^)/3'
_refine_ls_weighting_scheme calc
_refine_ls_wR_factor_gt 0.1073
_refine_ls_wR_factor_ref 0.1363
_reflns_number_gt 5145
_reflns_number_total 6126
_reflns_threshold_expression >2sigma(I)
_cod_data_source_file c5cc03345d2.cif
_cod_data_source_block z063m
_cod_original_sg_symbol_H-M P2(1)
_cod_database_code 7117468

loop_
_symmetry_equiv_pos_as_xyz
'x, y, z'
'-x, y+1/2, -z'

loop_
_atom_site_label
_atom_site_type_symbol
_atom_site_fract_x
_atom_site_fract_y
_atom_site_fract_z
_atom_site_U_iso_or_equiv
_atom_site_adp_type
_atom_site_occupancy
_atom_site_symmetry_multiplicity
_atom_site_calc_flag
_atom_site_refinement_flags
_atom_site_disorder_assembly
_atom_site_disorder_group
Br1 Br 0.37522(5) 0.71143(4) -0.31710(4) 0.04606(16) Uani 1 1 d . . .
S2 S 0.11775(14) 0.63514(8) 0.34704(11) 0.0385(3) Uani 1 1 d . . .
C1 C 0.1129(5) 0.6290(3) -0.0686(4) 0.0298(9) Uani 1 1 d . . .
C2 C 0.2709(5) 0.6759(3) -0.2167(4) 0.0338(10) Uani 1 1 d . . .
N3 N 0.0976(4) 0.6258(2) 0.1263(3) 0.0319(8) Uani 1 1 d . . .
C3 C 0.1281(5) 0.6396(3) -0.2680(4) 0.0334(10) Uani 1 1 d . . .
H3 H 0.0850 0.6300 -0.3517 0.040 Uiso 1 1 calc R . .
O1 O -0.7444(3) 0.3399(2) -0.2924(3) 0.0388(8) Uani 1 1 d . . .
C4 C 0.0273(5) 0.6083(3) 0.0107(4) 0.0315(10) Uani 1 1 d . . .
N1 N 0.0749(4) 0.3867(2) 0.0861(3) 0.0297(8) Uani 1 1 d . . .
C5 C -0.6059(5) 0.3784(3) -0.2406(4) 0.0349(11) Uani 1 1 d . . .
N2 N 0.0216(5) 0.6061(3) 0.2032(4) 0.0389(10) Uani 1 1 d . . .
H2 H -0.0662 0.5815 0.1789 0.047 Uiso 1 1 calc R . .
O3 O 0.0338(4) 0.5983(3) 0.4122(3) 0.0510(10) Uani 1 1 d . . .
C6 C 0.1771(5) 0.3920(3) 0.0180(4) 0.0350(11) Uani 1 1 d . . .
H6 H 0.1276 0.4297 -0.0527 0.042 Uiso 1 1 calc R . .
C7 C 0.0499(5) 0.6175(3) -0.1954(4) 0.0300(10) Uani 1 1 d . . .
H7 H -0.0474 0.5944 -0.2311 0.036 Uiso 1 1 calc R . .
O2 O 0.1423(4) 0.7267(2) 0.3467(3) 0.0546(10) Uani 1 1 d . . .
C8 C 0.2589(5) 0.6616(3) -0.0179(4) 0.0356(11) Uani 1 1 d . . .
H8 H 0.3050 0.6667 0.0665 0.043 Uiso 1 1 calc R . .
C9 C -0.0672(5) 0.4263(3) 0.0552(4) 0.0297(10) Uani 1 1 d . . .
C10 C -0.0086(5) 0.3637(3) 0.2405(4) 0.0295(9) Uani 1 1 d . . .
C11 C -0.1428(5) 0.4746(3) -0.0644(4) 0.0286(9) Uani 1 1 d . . .
H11 H -0.0876 0.4598 -0.1174 0.034 Uiso 1 1 calc R . .
C12 C -0.3373(5) 0.3554(3) -0.1548(5) 0.0351(10) Uani 1 1 d . . .
H12 H -0.2552 0.3173 -0.1352 0.042 Uiso 1 1 calc R . .
C13 C -0.1197(5) 0.4137(3) 0.1476(4) 0.0287(9) Uani 1 1 d . . .
C14 C 0.0047(6) 0.3314(3) 0.3541(4) 0.0352(11) Uani 1 1 d . . .
H14 H -0.0710 0.3433 0.3842 0.042 Uiso 1 1 calc R . .
C15 C -0.5829(6) 0.4665(3) -0.2183(5) 0.0444(13) Uani 1 1 d . . .
H15 H -0.6650 0.5046 -0.2389 0.053 Uiso 1 1 calc R . .
C16 C 0.1104(5) 0.3474(3) 0.1993(4) 0.0301(10) Uani 1 1 d . . .
C17 C -0.3102(5) 0.4434(3) -0.1294(4) 0.0260(9) Uani 1 1 d . . .
C18 C 0.5544(6) 0.5866(4) 0.4159(6) 0.0512(14) Uani 1 1 d . . .
H18 H 0.6350 0.6151 0.4051 0.061 Uiso 1 1 calc R . .
C19 C 0.5791(6) 0.5053(4) 0.4691(5) 0.0466(13) Uani 1 1 d . . .
C20 C 0.3383(5) 0.6868(3) -0.0900(4) 0.0358(11) Uani 1 1 d . . .
H20 H 0.4352 0.7107 -0.0547 0.043 Uiso 1 1 calc R . .
C21 C 0.2978(5) 0.5841(3) 0.3930(4) 0.0362(11) Uani 1 1 d . . .
C22 C -0.1308(5) 0.5735(3) -0.0442(4) 0.0306(10) Uani 1 1 d . . .
H22A H -0.1820 0.6021 -0.1221 0.037 Uiso 1 1 calc R . .
H22B H -0.1846 0.5891 0.0084 0.037 Uiso 1 1 calc R . .
C23 C 0.7357(7) 0.4618(5) 0.5160(7) 0.075(2) Uani 1 1 d . . .
H23A H 0.7242 0.4005 0.4993 0.113 Uiso 1 1 calc R . .
H23B H 0.7838 0.4709 0.6024 0.113 Uiso 1 1 calc R . .
H23C H 0.7972 0.4868 0.4757 0.113 Uiso 1 1 calc R . .
C24 C -0.4333(5) 0.4976(3) -0.1638(5) 0.0399(12) Uani 1 1 d . . .
H24 H -0.4175 0.5572 -0.1508 0.048 Uiso 1 1 calc R . .
C25 C 0.2372(5) 0.2969(3) 0.2674(5) 0.0391(11) Uani 1 1 d . . .
H25 H 0.3142 0.2850 0.2388 0.047 Uiso 1 1 calc R . .
C26 C -0.4825(5) 0.3228(3) -0.2083(5) 0.0362(11) Uani 1 1 d . . .
H26 H -0.4976 0.2633 -0.2228 0.043 Uiso 1 1 calc R . .
C27 C -0.8759(5) 0.3953(3) -0.3247(5) 0.0427(12) Uani 1 1 d . . .
H27A H -0.8762 0.4351 -0.3875 0.064 Uiso 1 1 calc R . .
H27B H -0.8729 0.4276 -0.2543 0.064 Uiso 1 1 calc R . .
H27C H -0.9663 0.3603 -0.3539 0.064 Uiso 1 1 calc R . .
C28 C 0.1268(6) 0.2828(3) 0.4217(5) 0.0424(12) Uani 1 1 d . . .
H28 H 0.1334 0.2608 0.4969 0.051 Uiso 1 1 calc R . .
C29 C 0.4172(6) 0.6268(3) 0.3785(5) 0.0481(13) Uani 1 1 d . . .
H29 H 0.4043 0.6821 0.3438 0.058 Uiso 1 1 calc R . .
C30 C -0.2680(5) 0.4414(4) 0.1550(5) 0.0417(12) Uani 1 1 d . . .
H30A H -0.3240 0.4758 0.0846 0.063 Uiso 1 1 calc R . .
H30B H -0.2485 0.4755 0.2274 0.063 Uiso 1 1 calc R . .
H30C H -0.3261 0.3908 0.1575 0.063 Uiso 1 1 calc R . .
C31 C 0.4576(6) 0.4635(4) 0.4827(6) 0.0543(15) Uani 1 1 d . . .
H31 H 0.4718 0.4090 0.5196 0.065 Uiso 1 1 calc R . .
C32 C 0.3168(6) 0.5010(3) 0.4429(5) 0.0448(12) Uani 1 1 d . . .
H32 H 0.2346 0.4712 0.4492 0.054 Uiso 1 1 calc R . .
C33 C 0.3274(6) 0.4355(4) 0.0954(6) 0.0503(14) Uani 1 1 d . . .
H33A H 0.3834 0.3977 0.1618 0.075 Uiso 1 1 calc R . .
H33B H 0.3073 0.4897 0.1271 0.075 Uiso 1 1 calc R . .
H33C H 0.3861 0.4462 0.0459 0.075 Uiso 1 1 calc R . .
C34 C 0.2428(6) 0.2658(3) 0.3782(5) 0.0464(13) Uani 1 1 d . . .
H34 H 0.3259 0.2326 0.4256 0.056 Uiso 1 1 calc R . .
C35 C 0.1977(6) 0.3031(3) -0.0306(5) 0.0453(13) Uani 1 1 d . . .
H35A H 0.1007 0.2812 -0.0836 0.068 Uiso 1 1 calc R . .
H35B H 0.2419 0.2636 0.0364 0.068 Uiso 1 1 calc R . .
H35C H 0.2637 0.3084 -0.0752 0.068 Uiso 1 1 calc R . .

loop_
_atom_site_aniso_label
_atom_site_aniso_U_11
_atom_site_aniso_U_22
_atom_site_aniso_U_33
_atom_site_aniso_U_23
_atom_site_aniso_U_13
_atom_site_aniso_U_12
Br1 0.0432(3) 0.0523(3) 0.0469(3) 0.0024(3) 0.0217(2) -0.0074(3)
S2 0.0400(7) 0.0432(7) 0.0304(6) -0.0063(5) 0.0108(5) 0.0001(5)
C1 0.030(2) 0.024(2) 0.029(2) 0.0009(18) 0.0034(19) -0.0029(17)
C2 0.033(3) 0.030(2) 0.034(3) 0.0033(19) 0.007(2) 0.0013(18)
N3 0.033(2) 0.0316(19) 0.029(2) -0.0002(16) 0.0091(17) -0.0006(16)
C3 0.034(2) 0.029(2) 0.029(2) -0.0004(19) 0.003(2) -0.0037(19)
O1 0.0215(16) 0.0444(18) 0.042(2) -0.0111(15) 0.0022(14) -0.0032(14)
C4 0.029(2) 0.025(2) 0.032(3) 0.0012(18) 0.001(2) 0.0022(17)
N1 0.0200(18) 0.0337(19) 0.032(2) 0.0050(16) 0.0057(15) 0.0028(15)
C5 0.035(3) 0.035(2) 0.027(2) -0.0043(18) 0.002(2) -0.0016(19)
N2 0.035(2) 0.044(2) 0.031(2) -0.0040(17) 0.0041(18) -0.0038(18)
O3 0.043(2) 0.079(3) 0.034(2) -0.0058(17) 0.0169(17) -0.0029(18)
C6 0.029(2) 0.038(3) 0.035(3) 0.008(2) 0.010(2) 0.007(2)
C7 0.025(2) 0.029(2) 0.032(2) -0.0009(18) 0.0064(19) -0.0033(18)
O2 0.062(2) 0.042(2) 0.049(2) -0.0128(17) 0.0090(18) 0.0040(18)
C8 0.035(3) 0.037(3) 0.029(2) -0.0051(19) 0.005(2) -0.007(2)
C9 0.021(2) 0.026(2) 0.034(2) -0.0016(18) 0.0014(19) 0.0000(17)
C10 0.027(2) 0.030(2) 0.028(2) 0.0002(18) 0.0061(19) -0.0022(18)
C11 0.021(2) 0.032(2) 0.030(2) 0.0010(18) 0.0059(18) 0.0007(17)
C12 0.027(2) 0.037(2) 0.043(3) 0.000(2) 0.014(2) 0.0053(19)
C13 0.021(2) 0.035(2) 0.033(2) 0.0018(19) 0.0135(19) 0.0027(18)
C14 0.034(3) 0.038(2) 0.029(3) -0.005(2) 0.008(2) -0.008(2)
C15 0.030(3) 0.032(2) 0.051(3) -0.003(2) -0.008(2) 0.008(2)
C16 0.025(2) 0.031(2) 0.027(2) 0.0015(18) 0.0021(19) 0.0004(18)
C17 0.017(2) 0.032(2) 0.029(2) 0.0010(18) 0.0085(18) 0.0005(17)
C18 0.038(3) 0.060(3) 0.057(4) -0.009(3) 0.019(3) -0.013(3)
C19 0.033(3) 0.058(3) 0.045(3) -0.015(3) 0.011(2) -0.002(2)
C20 0.028(2) 0.040(3) 0.036(3) -0.0018(19) 0.008(2) -0.0042(18)
C21 0.038(3) 0.035(2) 0.033(3) -0.003(2) 0.011(2) -0.004(2)
C22 0.025(2) 0.029(2) 0.031(2) 0.0023(18) 0.0031(19) 0.0023(18)
C23 0.044(4) 0.095(5) 0.074(5) -0.022(4) 0.007(3) 0.015(3)
C24 0.031(3) 0.026(2) 0.052(3) -0.004(2) 0.004(2) 0.0003(19)
C25 0.025(2) 0.047(3) 0.044(3) 0.006(2) 0.012(2) 0.008(2)
C26 0.032(2) 0.030(2) 0.042(3) -0.0093(19) 0.009(2) -0.0017(18)
C27 0.026(2) 0.051(3) 0.046(3) -0.003(2) 0.007(2) 0.004(2)
C28 0.049(3) 0.037(2) 0.029(3) 0.003(2) 0.001(2) -0.003(2)
C29 0.056(3) 0.040(3) 0.041(3) 0.001(2) 0.009(3) -0.010(3)
C30 0.029(3) 0.055(3) 0.044(3) 0.010(2) 0.017(2) 0.008(2)
C31 0.058(4) 0.046(3) 0.051(4) 0.005(3) 0.011(3) 0.004(3)
C32 0.046(3) 0.046(3) 0.041(3) 0.005(2) 0.015(3) -0.010(2)
C33 0.026(3) 0.049(3) 0.075(4) 0.009(3) 0.018(3) -0.001(2)
C34 0.043(3) 0.038(3) 0.040(3) 0.009(2) -0.006(2) 0.007(2)
C35 0.048(3) 0.048(3) 0.053(3) 0.005(2) 0.033(3) 0.010(2)

loop_
_atom_type_symbol
_atom_type_description
_atom_type_scat_dispersion_real
_atom_type_scat_dispersion_imag
_atom_type_scat_source
C C 0.0033 0.0016 'International Tables Vol C Tables 4.2.6.8 and 6.1.1.4'
H H 0.0000 0.0000 'International Tables Vol C Tables 4.2.6.8 and 6.1.1.4'
N N 0.0061 0.0033 'International Tables Vol C Tables 4.2.6.8 and 6.1.1.4'
O O 0.0106 0.0060 'International Tables Vol C Tables 4.2.6.8 and 6.1.1.4'
S S 0.1246 0.1234 'International Tables Vol C Tables 4.2.6.8 and 6.1.1.4'
Br Br -0.2901 2.4595 'International Tables Vol C Tables 4.2.6.8 and 6.1.1.4'

loop_
_geom_angle_atom_site_label_1
_geom_angle_atom_site_label_2
_geom_angle_atom_site_label_3
_geom_angle
_geom_angle_site_symmetry_1
_geom_angle_site_symmetry_3
O3 S2 O2 121.4(2) . .
O3 S2 N2 104.1(2) . .
O2 S2 N2 106.8(2) . .
O3 S2 C21 109.3(2) . .
O2 S2 C21 107.3(2) . .
N2 S2 C21 107.0(2) . .
C8 C1 C7 117.9(4) . .
C8 C1 C4 120.0(4) . .
C7 C1 C4 122.2(4) . .
C3 C2 C20 120.0(4) . .
C3 C2 Br1 120.0(4) . .
C20 C2 Br1 120.0(3) . .
C4 N3 N2 116.9(4) . .
C7 C3 C2 119.8(4) . .
C5 O1 C27 117.3(4) . .
N3 C4 C1 115.5(4) . .
N3 C4 C22 124.5(4) . .
C1 C4 C22 120.0(4) . .
C16 N1 C9 107.7(4) . .
C16 N1 C6 125.2(3) . .
C9 N1 C6 126.8(4) . .
O1 C5 C15 124.7(4) . .
O1 C5 C26 115.6(4) . .
C15 C5 C26 119.7(4) . .
N3 N2 S2 113.0(3) . .
N1 C6 C35 111.0(4) . .
N1 C6 C33 110.7(4) . .
C35 C6 C33 113.2(4) . .
C3 C7 C1 121.6(4) . .
C1 C8 C20 121.4(4) . .
C13 C9 N1 109.4(4) . .
C13 C9 C11 128.7(4) . .
N1 C9 C11 122.0(4) . .
C14 C10 C16 118.3(4) . .
C14 C10 C13 135.0(4) . .
C16 C10 C13 106.7(4) . .
C9 C11 C22 110.8(4) . .
C9 C11 C17 110.5(3) . .
C22 C11 C17 112.5(3) . .
C26 C12 C17 121.7(4) . .
C9 C13 C10 107.7(4) . .
C9 C13 C30 129.1(4) . .
C10 C13 C30 123.1(4) . .
C28 C14 C10 120.9(5) . .
C5 C15 C24 118.7(4) . .
N1 C16 C25 129.7(4) . .
N1 C16 C10 108.5(4) . .
C25 C16 C10 121.7(4) . .
C24 C17 C12 117.4(4) . .
C24 C17 C11 124.1(4) . .
C12 C17 C11 118.5(4) . .
C29 C18 C19 122.7(5) . .
C18 C19 C31 117.8(5) . .
C18 C19 C23 122.5(6) . .
C31 C19 C23 119.6(6) . .
C8 C20 C2 119.2(4) . .
C29 C21 C32 120.6(5) . .
C29 C21 S2 119.8(4) . .
C32 C21 S2 119.6(4) . .
C4 C22 C11 115.2(4) . .
C17 C24 C15 122.4(4) . .
C34 C25 C16 117.2(5) . .
C12 C26 C5 120.0(4) . .
C14 C28 C34 120.0(5) . .
C18 C29 C21 118.5(5) . .
C32 C31 C19 121.0(6) . .
C31 C32 C21 119.2(5) . .
C25 C34 C28 121.8(5) . .

loop_
_geom_bond_atom_site_label_1
_geom_bond_atom_site_label_2
_geom_bond_distance
_geom_bond_site_symmetry_2
Br1 C2 1.887(5) .
S2 O3 1.416(4) .
S2 O2 1.424(4) .
S2 N2 1.662(4) .
S2 C21 1.769(5) .
C1 C8 1.381(6) .
C1 C7 1.401(6) .
C1 C4 1.485(7) .
C2 C3 1.378(6) .
C2 C20 1.401(6) .
N3 C4 1.305(6) .
N3 N2 1.388(6) .
C3 C7 1.369(6) .
O1 C5 1.359(5) .
O1 C27 1.438(6) .
C4 C22 1.491(6) .
N1 C16 1.389(6) .
N1 C9 1.397(5) .
N1 C6 1.475(6) .
C5 C15 1.378(7) .
C5 C26 1.382(6) .
C6 C35 1.522(7) .
C6 C33 1.529(7) .
C8 C20 1.386(7) .
C9 C13 1.372(6) .
C9 C11 1.518(6) .
C10 C14 1.393(6) .
C10 C16 1.408(6) .
C10 C13 1.427(6) .
C11 C22 1.535(6) .
C11 C17 1.558(6) .
C12 C26 1.376(6) .
C12 C17 1.387(6) .
C13 C30 1.502(6) .
C14 C28 1.357(7) .
C15 C24 1.404(7) .
C16 C25 1.403(6) .
C17 C24 1.364(6) .
C18 C29 1.356(8) .
C18 C19 1.376(8) .
C19 C31 1.380(8) .
C19 C23 1.530(8) .
C21 C29 1.372(7) .
C21 C32 1.388(7) .
C25 C34 1.376(7) .
C28 C34 1.402(8) .
C31 C32 1.365(8) .
